data_2228668
loop_
_publ_author_name
'Suchetan, P. A.'
'Foro, Sabine'
'Gowda, B. Thimme'

_publ_section_title
;
 2-Chloro-<i>N</i>-(4-chlorobenzoyl)benzenesulfonamide toluene
 hemisolvate
;
_journal_coeditor_code BT5432
_journal_issue 1
_journal_name_full 'Acta Crystallographica Section E'
_journal_page_first o146
_journal_paper_doi 10.1107/S1600536810052281
_journal_volume 67
_journal_year 2011
_chemical_formula_iupac 'C13 H9 Cl2 N O3 S, 0.5C7 H8'
_chemical_formula_moiety 'C13 H9 Cl2 N O3 S, 0.5(C7 H8)'
_chemical_formula_sum 'C16.5 H13 Cl2 N O3 S'
_chemical_formula_weight 376.24
_chemical_name_systematic
;
2-Chloro-<i>N</i>-(4-chlorobenzoyl)benzenesulfonamide toluene hemisolvate
;
_space_group_IT_number 2
_symmetry_cell_setting triclinic
_symmetry_space_group_name_Hall '-P 1'
_symmetry_space_group_name_H-M 'P -1'
_atom_sites_solution_hydrogens geom
_atom_sites_solution_primary direct
_atom_sites_solution_secondary difmap
_audit_creation_method SHELXL-97
_cell_angle_alpha 73.868(8)
_cell_angle_beta 75.927(9)
_cell_angle_gamma 70.994(8)
_cell_formula_units_Z 2
_cell_length_a 7.5992(9)
_cell_length_b 10.8760(10)
_cell_length_c 11.3460(10)
_cell_measurement_reflns_used 3881
_cell_measurement_temperature 299(2)
_cell_measurement_theta_max 27.75
_cell_measurement_theta_min 2.87
_cell_volume 839.58(15)
_computing_cell_refinement
;
CrysAlis RED (Oxford Diffraction, 2009)
;
_computing_data_collection
;
CrysAlis CCD (Oxford Diffraction, 2009)
;
_computing_data_reduction
;
CrysAlis RED (Oxford Diffraction, 2009)
;
_computing_molecular_graphics 'PLATON (Spek, 2009)'
_computing_publication_material 'SHELXL97 (Sheldrick, 2008)'
_computing_structure_refinement 'SHELXL97 (Sheldrick, 2008)'
_computing_structure_solution 'SHELXS97 (Sheldrick, 2008)'
_diffrn_ambient_temperature 299(2)
_diffrn_measured_fraction_theta_full 0.990
_diffrn_measured_fraction_theta_max 0.990
_diffrn_measurement_device_type
;
Oxford Diffraction Xcalibur diffractometer
with a Sapphire CCD detector
;
_diffrn_measurement_method
;
Rotation method data acquisition using \w and \f
;
_diffrn_radiation_monochromator graphite
_diffrn_radiation_source 'fine-focus sealed tube'
_diffrn_radiation_type MoK\a
_diffrn_radiation_wavelength 0.71073
_diffrn_reflns_av_R_equivalents 0.0093
_diffrn_reflns_av_sigmaI/netI 0.0115
_diffrn_reflns_limit_h_max 9
_diffrn_reflns_limit_h_min -9
_diffrn_reflns_limit_k_max 13
_diffrn_reflns_limit_k_min -13
_diffrn_reflns_limit_l_max 14
_diffrn_reflns_limit_l_min -13
_diffrn_reflns_number 5654
_diffrn_reflns_theta_full 26.37
_diffrn_reflns_theta_max 26.37
_diffrn_reflns_theta_min 2.88
_diffrn_standards_decay_% 0
_diffrn_standards_number 0
_exptl_absorpt_coefficient_mu 0.525
_exptl_absorpt_correction_T_max 0.8336
_exptl_absorpt_correction_T_min 0.8020
_exptl_absorpt_correction_type multi-scan
_exptl_absorpt_process_details
;
(CrysAlis RED; Oxford Diffraction, 2009)
;
_exptl_crystal_colour colourless
_exptl_crystal_density_diffrn 1.488
_exptl_crystal_density_method 'not measured'
_exptl_crystal_description prism
_exptl_crystal_F_000 386
_exptl_crystal_size_max 0.44
_exptl_crystal_size_mid 0.44
_exptl_crystal_size_min 0.36
_refine_diff_density_max 0.237
_refine_diff_density_min -0.429
_refine_ls_extinction_method none
_refine_ls_goodness_of_fit_ref 1.059
_refine_ls_hydrogen_treatment mixed
_refine_ls_matrix_type full
_refine_ls_number_parameters 229
_refine_ls_number_reflns 3405
_refine_ls_number_restraints 3
_refine_ls_restrained_S_all 1.059
_refine_ls_R_factor_all 0.0457
_refine_ls_R_factor_gt 0.0389
_refine_ls_shift/su_max 0.001
_refine_ls_shift/su_mean 0.000
_refine_ls_structure_factor_coef Fsqd
_refine_ls_weighting_details 'calc w=1/[\s^2^(Fo^2^)+(0.0428P)^2^+0.4443P] where P=(Fo^2^+2Fc^2^)/3'
_refine_ls_weighting_scheme calc
_refine_ls_wR_factor_gt 0.0941
_refine_ls_wR_factor_ref 0.0988
_reflns_number_gt 2941
_reflns_number_total 3405
_reflns_threshold_expression I>2\s(I)
_cod_data_source_file bt5432.cif
_cod_data_source_block I
_cod_original_sg_symbol_Hall '-p 1'
_cod_original_formula_sum 'C16.5 H13 Cl2 N1 O3 S1'
_cod_database_code 2228668
_cod_database_fobs_code 2228668

loop_
_symmetry_equiv_pos_as_xyz
'x, y, z'
'-x, -y, -z'

loop_
_atom_site_type_symbol
_atom_site_label
_atom_site_fract_x
_atom_site_fract_y
_atom_site_fract_z
_atom_site_U_iso_or_equiv
_atom_site_adp_type
_atom_site_calc_flag
_atom_site_refinement_flags
_atom_site_occupancy
_atom_site_disorder_assembly
_atom_site_disorder_group
Cl Cl1 0.82406(9) 0.59662(6) 0.34975(6) 0.06376(18) Uani d . 1 . .
Cl Cl2 0.89482(11) -0.27177(6) 0.59894(6) 0.0726(2) Uani d . 1 . .
S S1 0.46063(7) 0.54050(5) 0.28910(4) 0.04093(14) Uani d . 1 . .
O O1 0.4019(2) 0.61891(14) 0.38181(13) 0.0523(4) Uani d . 1 . .
O O2 0.3219(2) 0.53244(17) 0.22960(15) 0.0594(4) Uani d . 1 . .
O O3 0.6558(3) 0.30065(15) 0.19122(13) 0.0597(4) Uani d . 1 . .
N N1 0.5639(2) 0.38940(16) 0.36235(15) 0.0428(4) Uani d D 1 . .
H H1N 0.579(3) 0.386(2) 0.433(2) 0.051 Uiso d D 1 . .
C C1 0.6378(3) 0.59331(18) 0.17244(17) 0.0395(4) Uani d . 1 . .
C C2 0.7921(3) 0.61655(19) 0.19841(19) 0.0456(4) Uani d . 1 . .
C C3 0.9255(3) 0.6578(2) 0.1010(3) 0.0635(6) Uani d . 1 . .
H H3 1.0305 0.6722 0.1173 0.076 Uiso calc R 1 . .
C C4 0.9015(4) 0.6773(3) -0.0197(3) 0.0745(8) Uani d . 1 . .
H H4 0.9911 0.7050 -0.0848 0.089 Uiso calc R 1 . .
C C5 0.7480(4) 0.6567(3) -0.0455(2) 0.0682(7) Uani d . 1 . .
H H5 0.7325 0.6719 -0.1277 0.082 Uiso calc R 1 . .
C C6 0.6166(3) 0.6134(2) 0.04986(19) 0.0523(5) Uani d . 1 . .
H H6 0.5136 0.5977 0.0323 0.063 Uiso calc R 1 . .
C C7 0.6431(3) 0.28362(19) 0.30279(18) 0.0421(4) Uani d . 1 . .
C C8 0.7089(3) 0.14941(18) 0.38331(18) 0.0404(4) Uani d . 1 . .
C C9 0.6374(3) 0.1159(2) 0.50887(19) 0.0485(5) Uani d . 1 . .
H H9 0.5501 0.1807 0.5485 0.058 Uiso calc R 1 . .
C C10 0.6955(3) -0.0136(2) 0.5754(2) 0.0536(5) Uani d . 1 . .
H H10 0.6468 -0.0362 0.6595 0.064 Uiso calc R 1 . .
C C11 0.8254(3) -0.1085(2) 0.5167(2) 0.0478(5) Uani d . 1 . .
C C12 0.9002(3) -0.0773(2) 0.3927(2) 0.0581(6) Uani d . 1 . .
H H12 0.9893 -0.1421 0.3541 0.070 Uiso calc R 1 . .
C C13 0.8411(3) 0.0512(2) 0.3268(2) 0.0549(5) Uani d . 1 . .
H H13 0.8906 0.0729 0.2427 0.066 Uiso calc R 1 . .
C C14 0.4143(9) -0.0335(6) 1.0155(6) 0.0821(17) Uani d P 0.50 . .
C C15 0.4774(7) 0.0445(4) 0.8986(3) 0.0963(11) Uani d U 1 . .
H H15A 0.4031 0.0715 0.8369 0.116 Uiso d PR 0.50 A 1
H H15B 0.5192 0.0831 0.8135 0.116 Uiso d PR 0.50 A 2
C C16 0.6245(14) 0.0797(6) 0.8707(7) 0.1058(17) Uani d PU 0.50 . .
H H16A 0.6644 0.1127 0.7870 0.127 Uiso d PR 0.50 . .
C C17 0.7412(8) 0.0691(6) 0.9649(7) 0.1470(19) Uani d U 1 . .
H H17A 0.8390 0.1082 0.9492 0.176 Uiso d PR 0.50 C 1
H H17B 0.7570 0.1193 0.8808 0.176 Uiso d PR 0.50 C 2
H H17C 0.8486 -0.0073 0.9758 0.176 Uiso d PR 0.50 C 2
H H17D 0.7303 0.1239 1.0210 0.176 Uiso d PR 0.50 C 2
C C18 0.6696(18) -0.0094(9) 1.0854(11) 0.126(4) Uani d P 0.50 . .
H H18A 0.7398 -0.0358 1.1493 0.151 Uiso d PR 0.50 . .

loop_
_atom_site_aniso_label
_atom_site_aniso_U_11
_atom_site_aniso_U_22
_atom_site_aniso_U_33
_atom_site_aniso_U_12
_atom_site_aniso_U_13
_atom_site_aniso_U_23
Cl1 0.0641(4) 0.0659(4) 0.0699(4) -0.0150(3) -0.0330(3) -0.0130(3)
Cl2 0.1049(5) 0.0385(3) 0.0687(4) -0.0145(3) -0.0255(3) 0.0005(3)
S1 0.0408(2) 0.0379(2) 0.0415(3) -0.00830(18) -0.00962(19) -0.00531(19)
O1 0.0585(9) 0.0427(8) 0.0456(8) -0.0038(6) -0.0031(6) -0.0105(6)
O2 0.0473(8) 0.0649(10) 0.0689(10) -0.0177(7) -0.0222(7) -0.0057(8)
O3 0.0875(12) 0.0494(9) 0.0409(8) -0.0161(8) -0.0134(7) -0.0091(6)
N1 0.0553(10) 0.0353(8) 0.0373(8) -0.0109(7) -0.0111(7) -0.0061(7)
C1 0.0434(10) 0.0313(9) 0.0408(9) -0.0071(7) -0.0082(8) -0.0061(7)
C2 0.0445(10) 0.0347(9) 0.0534(11) -0.0061(8) -0.0116(9) -0.0057(8)
C3 0.0464(12) 0.0493(13) 0.0864(18) -0.0130(10) -0.0034(11) -0.0085(12)
C4 0.0755(17) 0.0581(15) 0.0659(16) -0.0184(13) 0.0197(13) -0.0034(12)
C5 0.0890(19) 0.0590(15) 0.0431(12) -0.0150(13) 0.0013(12) -0.0073(10)
C6 0.0681(14) 0.0454(11) 0.0419(11) -0.0128(10) -0.0128(10) -0.0076(9)
C7 0.0469(10) 0.0404(10) 0.0419(10) -0.0162(8) -0.0067(8) -0.0093(8)
C8 0.0457(10) 0.0373(9) 0.0419(10) -0.0161(8) -0.0070(8) -0.0092(8)
C9 0.0587(12) 0.0393(10) 0.0455(11) -0.0127(9) -0.0030(9) -0.0119(8)
C10 0.0746(15) 0.0443(11) 0.0410(11) -0.0202(10) -0.0058(10) -0.0071(9)
C11 0.0595(12) 0.0348(10) 0.0518(11) -0.0156(9) -0.0158(9) -0.0049(8)
C12 0.0641(14) 0.0410(11) 0.0603(13) -0.0096(10) 0.0025(11) -0.0143(10)
C13 0.0694(14) 0.0432(11) 0.0449(11) -0.0159(10) 0.0041(10) -0.0097(9)
C14 0.078(4) 0.068(4) 0.085(4) 0.015(3) -0.007(3) -0.041(3)
C15 0.125(3) 0.082(2) 0.0583(18) 0.014(2) -0.021(2) -0.0238(17)
C16 0.146(5) 0.051(3) 0.079(4) -0.001(4) 0.022(3) -0.016(3)
C17 0.113(4) 0.114(4) 0.198(6) 0.002(3) -0.018(3) -0.057(4)
C18 0.164(9) 0.088(5) 0.154(9) -0.001(6) -0.108(8) -0.042(5)

loop_
_atom_type_symbol
_atom_type_description
_atom_type_scat_dispersion_real
_atom_type_scat_dispersion_imag
_atom_type_scat_source
C C 0.0033 0.0016 'International Tables Vol C Tables 4.2.6.8 and 6.1.1.4'
H H 0.0000 0.0000 'International Tables Vol C Tables 4.2.6.8 and 6.1.1.4'
Cl Cl 0.1484 0.1585 'International Tables Vol C Tables 4.2.6.8 and 6.1.1.4'
N N 0.0061 0.0033 'International Tables Vol C Tables 4.2.6.8 and 6.1.1.4'
O O 0.0106 0.0060 'International Tables Vol C Tables 4.2.6.8 and 6.1.1.4'
S S 0.1246 0.1234 'International Tables Vol C Tables 4.2.6.8 and 6.1.1.4'

loop_
_geom_angle_atom_site_label_1
_geom_angle_atom_site_label_2
_geom_angle_atom_site_label_3
_geom_angle_site_symmetry_1
_geom_angle_site_symmetry_3
_geom_angle
_geom_angle_publ_flag
O2 S1 O1 . . 118.68(10) ?
O2 S1 N1 . . 108.83(9) ?
O1 S1 N1 . . 104.52(9) ?
O2 S1 C1 . . 107.90(9) ?
O1 S1 C1 . . 110.14(9) ?
N1 S1 C1 . . 106.05(9) ?
C7 N1 S1 . . 122.20(14) ?
C7 N1 H1N . . 123.3(17) ?
S1 N1 H1N . . 113.9(17) ?
C6 C1 C2 . . 119.90(19) ?
C6 C1 S1 . . 116.98(16) ?
C2 C1 S1 . . 123.11(15) ?
C3 C2 C1 . . 119.4(2) ?
C3 C2 Cl1 . . 118.42(18) ?
C1 C2 Cl1 . . 122.13(16) ?
C4 C3 C2 . . 119.7(2) ?
C4 C3 H3 . . 120.2 ?
C2 C3 H3 . . 120.2 ?
C5 C4 C3 . . 121.0(2) ?
C5 C4 H4 . . 119.5 ?
C3 C4 H4 . . 119.5 ?
C4 C5 C6 . . 120.0(2) ?
C4 C5 H5 . . 120.0 ?
C6 C5 H5 . . 120.0 ?
C5 C6 C1 . . 120.0(2) ?
C5 C6 H6 . . 120.0 ?
C1 C6 H6 . . 120.0 ?
O3 C7 N1 . . 121.13(18) ?
O3 C7 C8 . . 122.36(18) ?
N1 C7 C8 . . 116.50(16) ?
C9 C8 C13 . . 118.74(18) ?
C9 C8 C7 . . 123.58(18) ?
C13 C8 C7 . . 117.56(17) ?
C10 C9 C8 . . 120.19(19) ?
C10 C9 H9 . . 119.9 ?
C8 C9 H9 . . 119.9 ?
C11 C10 C9 . . 119.68(19) ?
C11 C10 H10 . . 120.2 ?
C9 C10 H10 . . 120.2 ?
C10 C11 C12 . . 121.18(19) ?
C10 C11 Cl2 . . 119.84(17) ?
C12 C11 Cl2 . . 118.97(17) ?
C11 C12 C13 . . 119.0(2) ?
C11 C12 H12 . . 120.5 ?
C13 C12 H12 . . 120.5 ?
C12 C13 C8 . . 121.2(2) ?
C12 C13 H13 . . 119.4 ?
C8 C13 H13 . . 119.4 ?
C16 C14 C17 2_657 2_657 72.1(7) ?
C16 C14 C18 2_657 2_657 138.6(10) ?
C17 C14 C18 2_657 2_657 67.7(7) ?
C16 C14 C15 2_657 2_657 56.1(6) ?
C17 C14 C15 2_657 2_657 128.1(7) ?
C18 C14 C15 2_657 2_657 162.3(9) ?
C16 C14 C15 2_657 . 163.1(8) ?
C17 C14 C15 2_657 . 121.3(6) ?
C18 C14 C15 2_657 . 53.6(6) ?
C15 C14 C15 2_657 . 109.9(6) ?
C16 C14 C14 2_657 2_657 111.7(9) ?
C17 C14 C14 2_657 2_657 171.1(7) ?
C18 C14 C14 2_657 2_657 106.8(10) ?
C15 C14 C14 2_657 2_657 56.4(5) ?
C15 C14 C14 . 2_657 53.5(5) ?
C16 C15 C18 . 2_657 173.8(7) ?
C16 C15 C14 . 2_657 56.6(5) ?
C18 C15 C14 2_657 2_657 129.3(7) ?
C16 C15 C14 . . 125.8(6) ?
C18 C15 C14 2_657 . 59.7(6) ?
C14 C15 C14 2_657 . 70.1(6) ?
C16 C15 H15A . . 116.1 ?
C18 C15 H15A 2_657 . 58.4 ?
C14 C15 H15A 2_657 . 167.6 ?
C14 C15 H15A . . 118.0 ?
C16 C15 H15B . . 60.4 ?
C18 C15 H15B 2_657 . 113.7 ?
C14 C15 H15B 2_657 . 117.0 ?
C14 C15 H15B . . 168.8 ?
H15A C15 H15B . . 56.6 ?
C15 C16 C14 . 2_657 67.3(6) ?
C15 C16 C17 . . 123.2(6) ?
C14 C16 C17 2_657 . 55.9(5) ?
C15 C16 H15B . . 47.5 ?
C14 C16 H15B 2_657 . 114.8 ?
C17 C16 H15B . . 170.6 ?
C15 C16 H16A . . 117.5 ?
C14 C16 H16A 2_657 . 174.9 ?
C17 C16 H16A . . 119.3 ?
H15B C16 H16A . . 70.1 ?
C15 C16 H17B . . 160.2 ?
C14 C16 H17B 2_657 . 94.6 ?
C17 C16 H17B . . 39.4 ?
H15B C16 H17B . . 149.2 ?
H16A C16 H17B . . 80.9 ?
C14 C17 C18 2_657 . 57.1(5) ?
C14 C17 C16 2_657 . 52.0(5) ?
C18 C17 C16 . . 108.5(6) ?
C14 C17 H17A 2_657 . 170.8 ?
C18 C17 H17A . . 126.6 ?
C16 C17 H17A . . 124.9 ?
C14 C17 H17B 2_657 . 107.2 ?
C18 C17 H17B . . 164.3 ?
C16 C17 H17B . . 56.1 ?
H17A C17 H17B . . 68.8 ?
C14 C17 H17C 2_657 . 111.2 ?
C18 C17 H17C . . 79.3 ?
C16 C17 H17C . . 117.5 ?
H17A C17 H17C . . 78.0 ?
H17B C17 H17C . . 109.5 ?
C14 C17 H17D 2_657 . 110.0 ?
C18 C17 H17D . . 78.3 ?
C16 C17 H17D . . 133.0 ?
H17A C17 H17D . . 65.1 ?
H17B C17 H17D . . 109.5 ?
H17C C17 H17D . . 109.5 ?
C15 C18 C14 2_657 2_657 66.7(6) ?
C15 C18 C17 2_657 . 121.8(7) ?
C14 C18 C17 2_657 . 55.2(6) ?
C15 C18 H18A 2_657 . 120.0 ?
C14 C18 H18A 2_657 . 173.2 ?
C17 C18 H18A . . 118.2 ?

loop_
_geom_bond_atom_site_label_1
_geom_bond_atom_site_label_2
_geom_bond_site_symmetry_2
_geom_bond_distance
_geom_bond_publ_flag
Cl1 C2 . 1.737(2) ?
Cl2 C11 . 1.735(2) ?
S1 O2 . 1.4191(15) ?
S1 O1 . 1.4336(15) ?
S1 N1 . 1.6508(17) ?
S1 C1 . 1.763(2) ?
O3 C7 . 1.212(2) ?
N1 C7 . 1.388(2) ?
N1 H1N . 0.82(2) ?
C1 C6 . 1.387(3) ?
C1 C2 . 1.389(3) ?
C2 C3 . 1.388(3) ?
C3 C4 . 1.374(4) ?
C3 H3 . 0.9300 ?
C4 C5 . 1.368(4) ?
C4 H4 . 0.9300 ?
C5 C6 . 1.373(3) ?
C5 H5 . 0.9300 ?
C6 H6 . 0.9300 ?
C7 C8 . 1.490(3) ?
C8 C9 . 1.386(3) ?
C8 C13 . 1.389(3) ?
C9 C10 . 1.384(3) ?
C9 H9 . 0.9300 ?
C10 C11 . 1.371(3) ?
C10 H10 . 0.9300 ?
C11 C12 . 1.375(3) ?
C12 C13 . 1.374(3) ?
C12 H12 . 0.9300 ?
C13 H13 . 0.9300 ?
C14 C16 2_657 1.248(10) ?
C14 C17 2_657 1.311(8) ?
C14 C18 2_657 1.342(10) ?
C14 C15 2_657 1.379(8) ?
C14 C15 . 1.428(8) ?
C14 C14 2_657 1.613(16) ?
C15 C16 . 1.239(10) ?
C15 C18 2_657 1.252(11) ?
C15 C14 2_657 1.379(8) ?
C15 H15A . 0.9300 ?
C15 H15B . 0.9601 ?
C16 C14 2_657 1.248(10) ?
C16 C17 . 1.506(11) ?
C16 H15B . 1.1326 ?
C16 H16A . 0.9300 ?
C16 H17B . 1.2556 ?
C17 C14 2_657 1.311(8) ?
C17 C18 . 1.478(13) ?
C17 H17A . 0.9299 ?
C17 H17B . 0.9600 ?
C17 H17C . 0.9600 ?
C17 H17D . 0.9599 ?
C18 C15 2_657 1.252(11) ?
C18 C14 2_657 1.342(10) ?
C18 H18A . 0.9300 ?

loop_
_geom_hbond_atom_site_label_D
_geom_hbond_atom_site_label_H
_geom_hbond_atom_site_label_A
_geom_hbond_site_symmetry_A
_geom_hbond_distance_DH
_geom_hbond_distance_HA
_geom_hbond_distance_DA
_geom_hbond_angle_DHA
N1 H1N O1 2_666 0.82(2) 2.13(2) 2.951(2) 176(2)

loop_
_geom_torsion_atom_site_label_1
_geom_torsion_atom_site_label_2
_geom_torsion_atom_site_label_3
_geom_torsion_atom_site_label_4
_geom_torsion_site_symmetry_1
_geom_torsion_site_symmetry_2
_geom_torsion_site_symmetry_3
_geom_torsion_site_symmetry_4
_geom_torsion
_geom_torsion_publ_flag
O2 S1 N1 C7 . . . . 53.15(18) ?
O1 S1 N1 C7 . . . . -179.10(15) ?
C1 S1 N1 C7 . . . . -62.70(17) ?
O2 S1 C1 C6 . . . . -1.61(18) ?
O1 S1 C1 C6 . . . . -132.58(15) ?
N1 S1 C1 C6 . . . . 114.87(16) ?
O2 S1 C1 C2 . . . . 177.49(16) ?
O1 S1 C1 C2 . . . . 46.52(18) ?
N1 S1 C1 C2 . . . . -66.03(18) ?
C6 C1 C2 C3 . . . . -1.0(3) ?
S1 C1 C2 C3 . . . . 179.91(16) ?
C6 C1 C2 Cl1 . . . . 178.61(15) ?
S1 C1 C2 Cl1 . . . . -0.5(2) ?
C1 C2 C3 C4 . . . . 1.1(3) ?
Cl1 C2 C3 C4 . . . . -178.52(19) ?
C2 C3 C4 C5 . . . . 0.0(4) ?
C3 C4 C5 C6 . . . . -1.2(4) ?
C4 C5 C6 C1 . . . . 1.3(4) ?
C2 C1 C6 C5 . . . . -0.2(3) ?
S1 C1 C6 C5 . . . . 178.95(18) ?
S1 N1 C7 O3 . . . . 7.2(3) ?
S1 N1 C7 C8 . . . . -172.21(14) ?
O3 C7 C8 C9 . . . . -154.7(2) ?
N1 C7 C8 C9 . . . . 24.7(3) ?
O3 C7 C8 C13 . . . . 21.4(3) ?
N1 C7 C8 C13 . . . . -159.19(19) ?
C13 C8 C9 C10 . . . . -0.9(3) ?
C7 C8 C9 C10 . . . . 175.12(19) ?
C8 C9 C10 C11 . . . . 0.5(3) ?
C9 C10 C11 C12 . . . . 0.4(3) ?
C9 C10 C11 Cl2 . . . . -178.61(17) ?
C10 C11 C12 C13 . . . . -0.8(4) ?
Cl2 C11 C12 C13 . . . . 178.16(19) ?
C11 C12 C13 C8 . . . . 0.4(4) ?
C9 C8 C13 C12 . . . . 0.5(3) ?
C7 C8 C13 C12 . . . . -175.8(2) ?
C16 C14 C15 C16 2_657 . . . 42(2) ?
C17 C14 C15 C16 2_657 . . . -178.0(6) ?
C18 C14 C15 C16 2_657 . . . -176.6(7) ?
C15 C14 C15 C16 2_657 . . . 10.8(6) ?
C14 C14 C15 C16 2_657 . . . 10.8(6) ?
C16 C14 C15 C18 2_657 . . 2_657 -141(2) ?
C17 C14 C15 C18 2_657 . . 2_657 -1.4(7) ?
C15 C14 C15 C18 2_657 . . 2_657 -172.6(6) ?
C14 C14 C15 C18 2_657 . . 2_657 -172.6(6) ?
C16 C14 C15 C14 2_657 . . 2_657 31(2) ?
C17 C14 C15 C14 2_657 . . 2_657 171.2(7) ?
C18 C14 C15 C14 2_657 . . 2_657 172.6(6) ?
C15 C14 C15 C14 2_657 . . 2_657 0.0 ?
C18 C15 C16 C14 2_657 . . 2_657 -164(5) ?
C14 C15 C16 C14 . . . 2_657 -12.2(7) ?
C18 C15 C16 C17 2_657 . . . -164(5) ?
C14 C15 C16 C17 2_657 . . . -0.8(5) ?
C14 C15 C16 C17 . . . . -12.9(9) ?
C15 C16 C17 C14 . . . 2_657 0.9(5) ?
C15 C16 C17 C18 . . . . 9.8(8) ?
C14 C16 C17 C18 2_657 . . . 8.9(6) ?
C14 C17 C18 C15 2_657 . . 2_657 1.4(7) ?
C16 C17 C18 C15 . . . 2_657 -7.0(10) ?
C16 C17 C18 C14 . . . 2_657 -8.4(5) ?
